data_7243900
loop_
_publ_author_name
'Varaksina, Evgeniya A.'
'Kiskin, Mikhail A.'
'Lyssenko, Konstantin A.'
'Puntus, Lada N.'
'Korshunov, Vladislav M.'
'Silva, Gustavo S.'
'Freire, Ricardo O.'
'Taydakov, Ilya V.'

_publ_section_title
;
 Tuning the luminescence efficiency by perfluorination of side chains in
 Eu3+ complexes with \b-diketones of the thiophene series
;
_journal_name_full 'Physical Chemistry Chemical Physics'
_journal_paper_doi 10.1039/D1CP02951G
_journal_year 2021
_chemical_formula_moiety '0.5(C36 H20 Eu F9 N2 O6 S2.78), 0.5(C36 H19 Eu F9 N2 O6 S2.614), C3 H6 O, 0.303(S)'
_chemical_formula_sum 'C39 H26 Eu F9 N2 O7 S3'
_chemical_formula_weight 1053.76
_space_group_crystal_system monoclinic
_space_group_IT_number 4
_space_group_name_Hall 'P 2yb'
_space_group_name_H-M_alt 'P 1 21 1'
_atom_sites_solution_hydrogens geom
_atom_sites_solution_primary iterative
_audit_creation_date 2021-02-23
_audit_creation_method
;
Olex2 1.3
(compiled 2020.11.12 svn.r5f609507 for OlexSys, GUI svn.r6226)
;
_audit_update_record
;
2021-04-30 deposited with the CCDC.	2021-10-25 downloaded from the CCDC.
;
_cell_angle_alpha 90
_cell_angle_beta 89.992(2)
_cell_angle_gamma 90
_cell_formula_units_Z 4
_cell_length_a 9.8914(5)
_cell_length_b 10.6986(5)
_cell_length_c 38.1886(18)
_cell_measurement_reflns_used 9918
_cell_measurement_temperature 296.15
_cell_measurement_theta_max 29.42
_cell_measurement_theta_min 2.18
_cell_volume 4041.3(3)
_computing_molecular_graphics 'Olex2 1.3 (Dolomanov et al., 2009)'
_computing_publication_material 'Olex2 1.3 (Dolomanov et al., 2009)'
_computing_structure_refinement 'SHELXL 2018/3 (Sheldrick, 2015)'
_computing_structure_solution 'olex2.solve 1.3 (Bourhis et al., 2015)'
_diffrn_ambient_temperature 296.15
_diffrn_measured_fraction_theta_full 0.999
_diffrn_measured_fraction_theta_max 0.999
_diffrn_measurement_device_type 'Bruker APEX-II CCD'
_diffrn_measurement_method '\f and \w scans'
_diffrn_radiation_type MoK\a
_diffrn_radiation_wavelength 0.71073
_diffrn_reflns_av_R_equivalents 0.0442
_diffrn_reflns_av_unetI/netI 0.0813
_diffrn_reflns_Laue_measured_fraction_full 0.999
_diffrn_reflns_Laue_measured_fraction_max 0.999
_diffrn_reflns_limit_h_max 13
_diffrn_reflns_limit_h_min -13
_diffrn_reflns_limit_k_max 14
_diffrn_reflns_limit_k_min -14
_diffrn_reflns_limit_l_max 49
_diffrn_reflns_limit_l_min -50
_diffrn_reflns_number 42018
_diffrn_reflns_point_group_measured_fraction_full 0.994
_diffrn_reflns_point_group_measured_fraction_max 0.993
_diffrn_reflns_theta_full 25.242
_diffrn_reflns_theta_max 28.281
_diffrn_reflns_theta_min 1.600
_diffrn_standards_number 0
_exptl_absorpt_coefficient_mu 1.801
_exptl_absorpt_correction_T_max 0.7461
_exptl_absorpt_correction_T_min 0.5868
_exptl_absorpt_correction_type multi-scan
_exptl_absorpt_process_details
;
SADABS-2016/2 (Bruker,2016/2) was used for absorption correction.
wR2(int) was 0.0980 before and 0.0667 after correction.
The Ratio of minimum to maximum transmission is 0.7865.
The \l/2 correction factor is Not present.
;
_exptl_crystal_colour colourless
_exptl_crystal_colour_primary colourless
_exptl_crystal_density_diffrn 1.732
_exptl_crystal_description parallelepiped
_exptl_crystal_F_000 2088
_exptl_crystal_preparation Luminescent
_exptl_crystal_size_max 0.25
_exptl_crystal_size_mid 0.2
_exptl_crystal_size_min 0.05
_refine_diff_density_max 1.291
_refine_diff_density_min -2.857
_refine_diff_density_rms 0.122
_refine_ls_abs_structure_details
;
 Refined as an inversion twin.
;
_refine_ls_abs_structure_Flack 0.018(12)
_refine_ls_extinction_method none
_refine_ls_goodness_of_fit_ref 1.105
_refine_ls_hydrogen_treatment constr
_refine_ls_matrix_type full
_refine_ls_number_parameters 1116
_refine_ls_number_reflns 19911
_refine_ls_number_restraints 170
_refine_ls_restrained_S_all 1.110
_refine_ls_R_factor_all 0.0709
_refine_ls_R_factor_gt 0.0556
_refine_ls_shift/su_max 0.001
_refine_ls_shift/su_mean 0.000
_refine_ls_structure_factor_coef Fsqd
_refine_ls_weighting_details 'w=1/[\s^2^(Fo^2^)+7.3898P] where P=(Fo^2^+2Fc^2^)/3'
_refine_ls_weighting_scheme calc
_refine_ls_wR_factor_gt 0.0914
_refine_ls_wR_factor_ref 0.0965
_reflns_Friedel_coverage 0.887
_reflns_Friedel_fraction_full 0.988
_reflns_Friedel_fraction_max 0.986
_reflns_number_gt 16463
_reflns_number_total 19911
_reflns_threshold_expression 'I > 2\s(I)'
_cod_data_source_file d1cp02951g2.cif
_cod_data_source_block 3_a
_cod_depositor_comments
;
The following automatic conversions were performed:

data item '_exptl_absorpt_correction_type' value 'multi scan' was
changed to 'multi-scan' in accordance with the
/home/data/users/saulius/crontab/automatic-downloads/rss-feeds/RSC/lib/dictionaries/cif_core.dic
dictionary named 'cif_core.dic' version 2.4.2 last updated on
2011-04-26.

Automatic conversion script
Id: cif_fix_values 7556 2019-12-06 15:28:31Z antanas 
;
_cod_database_code 7243900
_shelx_shelxl_version_number 2018/3
_shelx_space_group_comment
;
The symmetry employed for this shelxl refinement is uniquely defined
by the following loop, which should always be used as a source of
symmetry information in preference to the above space-group names.
They are only intended as comments.
;
_shelx_estimated_absorpt_t_max 0.915
_shelx_estimated_absorpt_t_min 0.662
_olex2_refinement_description
;
1. Twinned data refinement
 Scales: 0.982(12)
 0.018(12)
2. Fixed Uiso
 At 1.2 times of:
  All C(H) groups
 At 1.5 times of:
  All C(H,H,H) groups
3. Restrained distances
 S2-C12 = S2-C15
 1.7 with sigma of 0.01
 S2A-C12 = S2A-C14
 1.7 with sigma of 0.01
 S5-C48 = S5-C51
 1.7 with sigma of 0.01
 S5A-C48 = S5A-C50
 1.7 with sigma of 0.01
 S4-C40 = S4-C43
 1.7 with sigma of 0.01
 S4A-C40 = S4A-C42
 1.7 with sigma of 0.01
 C41-C42 = C42-C43
 1.39 with sigma of 0.01
 C40-C41
 1.34 with sigma of 0.01
 C13-C14 = C14-C15
 1.39 with sigma of 0.01
 C12-C13
 1.34 with sigma of 0.01
 C49-C50 = C50-C51
 1.39 with sigma of 0.01
 C48-C49
 1.34 with sigma of 0.01
4. Restrained planarity
 S4, C40, C41, C42, C43
 with sigma of 0.01
 S5, C48, C49, C50, C51
 with sigma of 0.01
5. Uiso/Uaniso restraints and constraints
Uanis(C13) \\sim Ueq: with sigma of 0.001 and sigma for terminal atoms of 0.002
Uanis(C21) \\sim Ueq: with sigma of 0.001 and sigma for terminal atoms of 0.002
Uanis(C41) \\sim Ueq: with sigma of 0.005 and sigma for terminal atoms of 0.01
Uanis(C49) \\sim Ueq: with sigma of 0.003 and sigma for terminal atoms of 0.006
Uanis(S2) = Uanis(S2A)
Uanis(S4) = Uanis(S4A)
Uanis(S5) = Uanis(S5A)
6. Rigid body (RIGU) restrains
 C21, C20, C21, C22
 with sigma for 1-2 distances of 0.005 and sigma for 1-3 distances of 0.01
 C41, C42, C41, C40
 with sigma for 1-2 distances of 0.005 and sigma for 1-3 distances of 0.01
 C16, F4, C16, F5, C16, F6
 with sigma for 1-2 distances of 0.008 and sigma for 1-3 distances of 0.016
 C26, C25, C26, C27
 with sigma for 1-2 distances of 0.008 and sigma for 1-3 distances of 0.016
 C52, F13, C52, F14, C52, F15
 with sigma for 1-2 distances of 0.008 and sigma for 1-3 distances of 0.016
 C44, F10, C44, F11, C44, F12
 with sigma for 1-2 distances of 0.008 and sigma for 1-3 distances of 0.016
 C24, F7, C24, F8, C24, F9
 with sigma for 1-2 distances of 0.008 and sigma for 1-3 distances of 0.016
 C13, C12, C13, C14
 with sigma for 1-2 distances of 0.003 and sigma for 1-3 distances of 0.006
 C48, C49, C49, C50
 with sigma for 1-2 distances of 0.008 and sigma for 1-3 distances of 0.016
 C63, C62, C63, C64
 with sigma for 1-2 distances of 0.008 and sigma for 1-3 distances of 0.016
7. Others
 Sof(S5A)=1-FVAR(1)
 Sof(S5)=FVAR(1)
 Sof(S4A)=1-FVAR(2)
 Sof(S4)=FVAR(2)
 Sof(S2A)=1-FVAR(3)
 Sof(S2)=FVAR(3)
8.a Aromatic/amide H refined with riding coordinates:
 C26(H26), C38(H38), C43(H43), C62(H62), C57(H57), C21(H21), C54(H54),
 C78(H78), C23(H23), C61(H61), C25(H25), C15(H15), C2(H2), C36(H36), C32(H32),
 C02D(H02D), C51(H51), C67(H67), C35(H35), C66(H66), C7(H7), C6(H6), C30(H30),
 C63(H63), C59(H59), C27(H27), C31(H31), C71(H71), C46(H46), C58(H58), C42(H42),
  C41(H41), C50(H50), C72(H72), C13(H13), C22(H22), C18(H18), C10(H10), C14(H14)
8.b Idealised Me refined as rotating group:
 C5S(H5SA,H5SB,H5SC), C3S(H3SA,H3SB,H3SC), C2S(H2SA,H2SB,H2SC), C6S(H6SA,H6SB,
 H6SC)
;
_olex2_submission_special_instructions 'No special instructions were received'

loop_
_space_group_symop_operation_xyz
'x, y, z'
'-x, y+1/2, -z'

loop_
_atom_site_label
_atom_site_type_symbol
_atom_site_fract_x
_atom_site_fract_y
_atom_site_fract_z
_atom_site_U_iso_or_equiv
_atom_site_adp_type
_atom_site_occupancy
_atom_site_site_symmetry_order
_atom_site_calc_flag
_atom_site_refinement_flags_posn
_atom_site_refinement_flags_adp
_atom_site_refinement_flags_occupancy
_atom_site_disorder_assembly
_atom_site_disorder_group
Eu1 Eu 0.71853(3) -0.64254(6) 0.36670(2) 0.01732(9) Uani 1 1 d . . . . .
Eu2 Eu 0.71852(3) 0.85746(6) 0.13331(2) 0.01721(9) Uani 1 1 d . . . . .
S1 S 0.4155(3) -0.5858(3) 0.46944(7) 0.0327(6) Uani 1 1 d . . . . .
S3 S 0.4045(3) -0.8761(3) 0.28623(9) 0.0434(7) Uani 1 1 d . . . . .
S6 S 0.4153(3) 0.9141(3) 0.03062(7) 0.0326(6) Uani 1 1 d . . . . .
S2 S 0.4053(3) -1.0067(3) 0.40030(12) 0.0427(11) Uani 0.780(6) 1 d D . P A 5
S4 S 0.4049(3) 0.6244(3) 0.21387(9) 0.0297(8) Uani 0.838(6) 1 d D . P B 3
S5 S 0.4052(3) 0.4926(3) 0.09959(12) 0.0426(11) Uani 0.776(6) 1 d D . P C 1
C49 C 0.5889(10) 0.3259(8) 0.0897(2) 0.015(3) Uani 1 1 d D U . C 1
F3 F 1.1081(6) -0.4141(7) 0.4321(2) 0.064(2) Uani 1 1 d . . . . .
F16 F 1.1085(6) 1.0859(7) 0.0683(2) 0.065(2) Uani 1 1 d . . . . .
O4 O 0.8959(6) -0.7895(6) 0.36774(19) 0.0275(16) Uani 1 1 d . . . . .
O11 O 0.6479(6) 0.8986(5) 0.07556(16) 0.0221(14) Uani 1 1 d . . . . .
O1 O 0.6476(6) -0.6011(5) 0.42435(16) 0.0217(14) Uani 1 1 d . . . . .
O2 O 0.8803(6) -0.5108(6) 0.39333(16) 0.0201(13) Uani 1 1 d . . . . .
O12 O 0.8806(6) 0.9884(6) 0.10669(17) 0.0213(14) Uani 1 1 d . . . . .
F1 F 1.0220(7) -0.2952(7) 0.39301(17) 0.052(2) Uani 1 1 d . . . . .
O8 O 0.8574(6) 0.8940(5) 0.18439(16) 0.0224(14) Uani 1 1 d . . . . .
F10 F 1.0195(8) 0.7868(9) 0.2597(2) 0.084(3) Uani 1 1 d . . . . .
O6 O 0.8582(6) -0.6056(5) 0.31563(16) 0.0228(15) Uani 1 1 d . . . . .
F15 F 1.0798(8) 0.5959(7) 0.1729(2) 0.074(3) Uani 1 1 d . . . . .
F13 F 1.0233(7) 0.4174(6) 0.1551(2) 0.074(3) Uani 1 1 d . . . . .
F8 F 0.9987(9) -0.5267(8) 0.2575(3) 0.103(4) Uani 1 1 d . . . . .
O10 O 0.8966(6) 0.7095(6) 0.13232(18) 0.0255(15) Uani 1 1 d . . . . .
F9 F 1.1113(5) -0.6545(12) 0.28677(16) 0.070(2) Uani 1 1 d . . . . .
F4 F 1.0227(7) -1.0831(6) 0.3447(2) 0.074(3) Uani 1 1 d . . . . .
F11 F 1.1113(5) 0.8477(13) 0.21343(16) 0.073(2) Uani 1 1 d . . . . .
F5 F 1.0795(8) -0.9036(7) 0.3270(2) 0.074(3) Uani 1 1 d . . . . .
C44 C 1.0010(9) 0.8550(16) 0.2318(2) 0.034(2) Uani 1 1 d . . . . .
F17 F 1.0216(8) 1.2042(7) 0.10684(18) 0.056(2) Uani 1 1 d . . . . .
O7 O 0.6186(6) 0.7604(6) 0.18183(17) 0.0245(15) Uani 1 1 d . . . . .
C69 C 0.4815(9) 1.2241(8) 0.1746(2) 0.0216(19) Uani 1 1 d . . . . .
C24 C 1.0010(9) -0.6482(15) 0.2685(2) 0.033(2) Uani 1 1 d . . . . .
C26 C 0.2366(8) -0.6430(16) 0.3733(2) 0.031(2) Uani 1 1 d . . . . .
H26 H 0.173861 -0.702466 0.382037 0.037 Uiso 1 1 calc R U . . .
N3 N 0.4645(7) 0.9127(7) 0.13403(19) 0.0196(16) Uani 1 1 d . . . . .
C8 C 0.9962(10) -0.3511(10) 0.4235(3) 0.033(2) Uani 1 1 d . . . . .
C38 C 0.7922(9) 0.7304(9) 0.2236(3) 0.026(2) Uani 1 1 d . . . . .
H38 H 0.824141 0.679822 0.242258 0.031 Uiso 1 1 calc R U . . .
F7 F 1.0185(8) -0.7114(9) 0.2402(2) 0.078(3) Uani 1 1 d . . . . .
C60 C 0.9962(10) 1.1496(10) 0.0766(3) 0.033(2) Uani 1 1 d . . . . .
F12 F 0.9969(9) 0.9708(8) 0.2427(3) 0.106(4) Uani 1 1 d . . . . .
C19 C 0.8736(8) -0.6753(7) 0.2895(2) 0.018(2) Uani 1 1 d . . . . .
C12 C 0.5695(8) -1.0464(7) 0.3993(2) 0.0200(19) Uani 1 1 d D . . A 5
C43 C 0.3608(10) 0.5167(7) 0.2437(2) 0.036(3) Uani 1 1 d D . . B 3
H43 H 0.271143 0.486364 0.246393 0.043 Uiso 1 1 calc R U . B 3
C62 C 0.2350(8) 0.8551(15) 0.1268(2) 0.030(2) Uani 1 1 d . . . . .
H62 H 0.172121 0.794619 0.118660 0.036 Uiso 1 1 calc R U . . .
F6 F 1.1224(7) -0.9555(9) 0.3793(2) 0.078(3) Uani 1 1 d . . . . .
C53 C 0.6646(9) 0.9865(8) 0.0537(2) 0.0194(19) Uani 1 1 d . . . . .
C20 C 0.5699(9) -0.8773(8) 0.2734(2) 0.0185(18) Uani 1 1 d . . . . .
C48 C 0.5694(8) 0.4534(7) 0.1004(2) 0.0204(19) Uani 1 1 d D . . C 1
F18 F 0.9814(7) 1.2372(7) 0.0531(2) 0.063(2) Uani 1 1 d . . . . .
C57 C 0.5509(10) 1.0892(10) 0.0005(3) 0.028(2) Uani 1 1 d . . . . .
H57 H 0.620106 1.147076 -0.005348 0.033 Uiso 1 1 calc R U . . .
C17 C 0.6618(9) -0.7926(8) 0.2909(2) 0.021(2) Uani 1 1 d . . . . .
C37 C 0.6631(9) 0.7069(8) 0.2092(2) 0.0172(18) Uani 1 1 d . . . . .
C21 C 0.5969(7) -0.9691(6) 0.24367(18) 0.0050(14) Uani 1 1 d . U . . .
H21 H 0.680680 -0.986152 0.232513 0.006 Uiso 1 1 calc R U . . .
C33 C 0.4811(9) -0.2761(8) 0.3254(2) 0.0202(19) Uani 1 1 d . . . . .
C54 C 0.7781(9) 1.0675(9) 0.0545(2) 0.024(2) Uani 1 1 d . . . . .
H54 H 0.786971 1.128821 0.036617 0.029 Uiso 1 1 calc R U . . .
O5 O 0.6183(6) -0.7393(6) 0.31805(16) 0.0235(14) Uani 1 1 d . . . . .
O1S O 1.1522(8) 0.2454(8) 0.4777(2) 0.060(3) Uani 1 1 d . . . . .
O9 O 0.6293(6) 0.6634(6) 0.11180(17) 0.0227(14) Uani 1 1 d . . . . .
O3 O 0.6296(6) -0.8357(6) 0.38857(17) 0.0240(15) Uani 1 1 d . . . . .
N2 N 0.6549(7) -0.4216(7) 0.34427(19) 0.0181(16) Uani 1 1 d . . . . .
C9 C 0.6672(9) -0.9505(8) 0.3878(2) 0.022(2) Uani 1 1 d . . . . .
F2 F 0.9813(7) -0.2636(7) 0.4473(2) 0.061(2) Uani 1 1 d . . . . .
N1 N 0.4639(7) -0.5875(7) 0.3660(2) 0.0192(16) Uani 1 1 d . . . . .
C78 C 0.5822(10) 1.3062(9) 0.1857(2) 0.028(2) Uani 1 1 d . . . . .
H78 H 0.558921 1.384186 0.195937 0.033 Uiso 1 1 calc R U . . .
C47 C 0.8962(9) 0.5908(9) 0.1331(3) 0.025(2) Uani 1 1 d . . . . .
C1S C 1.0542(11) 0.1857(11) 0.4699(3) 0.035(3) Uani 1 1 d . . . . .
N4 N 0.6534(7) 1.0786(7) 0.15562(19) 0.0189(16) Uani 1 1 d . . . . .
C23 C 0.3615(11) -0.9825(10) 0.2562(3) 0.044(3) Uani 1 1 d . . . . .
H23 H 0.271360 -1.011453 0.253353 0.052 Uiso 1 1 calc R U . . .
C45 C 0.6668(9) 0.5502(8) 0.1118(2) 0.0201(19) Uani 1 1 d . . . . .
O2S O 1.1520(8) 1.7453(9) 0.0225(3) 0.064(3) Uani 1 1 d . . . . .
C61 C 0.3709(9) 0.8332(8) 0.1233(3) 0.028(3) Uani 1 1 d . . . . .
H61 H 0.399156 0.757307 0.112654 0.034 Uiso 1 1 calc R U . . .
C25 C 0.3699(9) -0.6678(7) 0.3771(3) 0.028(2) Uani 1 1 d . . . . .
H25 H 0.397102 -0.743827 0.387825 0.034 Uiso 1 1 calc R U . . .
C15 C 0.3567(9) -1.1485(10) 0.4137(3) 0.042(2) Uani 1 1 d D . . A 5
H15 H 0.265181 -1.171242 0.417725 0.051 Uiso 1 1 calc R U . A 5
C2 C 0.7781(9) -0.4323(9) 0.4456(3) 0.025(2) Uani 1 1 d . . . . .
H2 H 0.786527 -0.370979 0.463419 0.030 Uiso 1 1 calc R U . . .
C36 C 0.3382(10) -0.2519(10) 0.3209(3) 0.032(2) Uani 1 1 d . . . . .
H36 H 0.309981 -0.175536 0.310572 0.038 Uiso 1 1 calc R U . . .
C32 C 0.5828(10) -0.1940(9) 0.3141(2) 0.026(2) Uani 1 1 d . . . . .
H32 H 0.559436 -0.116093 0.303787 0.031 Uiso 1 1 calc R U . . .
C4 C 0.5598(9) -0.4973(9) 0.4727(2) 0.021(2) Uani 1 1 d . . . . .
C55 C 0.8754(8) 1.0608(8) 0.0798(2) 0.0179(18) Uani 1 1 d . . . . .
C40 C 0.5686(8) 0.6216(7) 0.2274(2) 0.023(2) Uani 1 1 d D . . B 3
C34 C 0.5226(9) -0.3903(8) 0.3404(2) 0.0175(18) Uani 1 1 d . . . . .
C70 C 0.5217(9) 1.1093(8) 0.1597(2) 0.0173(18) Uani 1 1 d . . . . .
C5S C 1.0590(12) 1.5446(12) 0.0325(4) 0.053(3) Uani 1 1 d . . . . .
H5SA H 1.006631 1.508934 0.013178 0.080 Uiso 1 1 calc R U . . .
H5SB H 1.021028 1.516311 0.054866 0.080 Uiso 1 1 calc R U . . .
H5SC H 1.153277 1.517215 0.030722 0.080 Uiso 1 1 calc R U . . .
C02D C 0.5507(9) -0.4107(9) 0.4994(3) 0.026(2) Uani 1 1 d . . . . .
H02D H 0.619694 -0.352120 0.504872 0.031 Uiso 1 1 calc R U . . .
C1 C 0.6648(9) -0.5146(9) 0.4462(2) 0.021(2) Uani 1 1 d . . . . .
C51 C 0.3571(9) 0.3520(10) 0.0861(2) 0.042(2) Uani 1 1 d D . . C 1
H51 H 0.265528 0.329890 0.081919 0.051 Uiso 1 1 calc R U . C 1
C67 C 0.7149(10) 1.2732(9) 0.1817(3) 0.028(2) Uani 1 1 d . . . . .
H67 H 0.784212 1.328666 0.189103 0.033 Uiso 1 1 calc R U . . .
C35 C 0.2462(9) -0.3341(9) 0.3310(3) 0.030(2) Uani 1 1 d . . . . .
H35 H 0.153131 -0.315938 0.327587 0.036 Uiso 1 1 calc R U . . .
C16 C 1.0295(10) -0.9638(9) 0.3540(3) 0.037(3) Uani 1 1 d . . . . .
C65 C 0.4217(8) 1.0219(8) 0.1483(2) 0.0181(18) Uani 1 1 d . . . . .
C39 C 0.8726(8) 0.8253(8) 0.2109(2) 0.021(2) Uani 1 1 d . . . . .
C3 C 0.8752(8) -0.4387(8) 0.4200(2) 0.0187(18) Uani 1 1 d . . . . .
F14 F 1.1223(7) 0.5445(9) 0.1212(3) 0.086(3) Uani 1 1 d . . . . .
C4S C 1.0529(11) 1.6864(11) 0.0307(3) 0.038(3) Uani 1 1 d . . . . .
C66 C 0.7491(9) 1.1576(8) 0.1667(2) 0.0194(19) Uani 1 1 d . . . . .
H66 H 0.841557 1.135155 0.164431 0.023 Uiso 1 1 calc R U . . .
C64 C 0.2844(9) 1.0517(9) 0.1533(3) 0.026(2) Uani 1 1 d . . . . .
C56 C 0.5599(9) 1.0043(9) 0.0276(2) 0.0203(19) Uani 1 1 d . . . . .
C7 C 0.3461(11) -0.5098(11) 0.5040(3) 0.037(3) Uani 1 1 d . . . . .
H7 H 0.259048 -0.528506 0.513079 0.045 Uiso 1 1 calc R U . . .
C6 C 0.4277(11) -0.4194(11) 0.5174(3) 0.040(3) Uani 1 1 d . . . . .
H6 H 0.403908 -0.367955 0.536688 0.047 Uiso 1 1 calc R U . . .
C30 C 0.7485(9) -0.3418(8) 0.3333(2) 0.0213(19) Uani 1 1 d . . . . .
H30 H 0.841079 -0.363204 0.336064 0.026 Uiso 1 1 calc R U . . .
C63 C 0.1894(9) 0.9610(10) 0.1416(3) 0.030(2) Uani 1 1 d . . . . .
H63 H 0.095112 0.975049 0.144266 0.036 Uiso 1 1 calc R U . . .
C11 C 0.8964(9) -0.9089(9) 0.3669(3) 0.026(2) Uani 1 1 d . . . . .
C59 C 0.3451(11) 0.9882(11) -0.0040(3) 0.039(3) Uani 1 1 d . . . . .
H59 H 0.258343 0.968714 -0.013166 0.046 Uiso 1 1 calc R U . . .
C27 C 0.1866(10) -0.5389(10) 0.3578(3) 0.030(2) Uani 1 1 d . . . . .
H27 H 0.092475 -0.525878 0.354360 0.036 Uiso 1 1 calc R U . . .
C3S C 0.9211(13) 0.2444(11) 0.4624(4) 0.057(4) Uani 1 1 d . . . . .
H3SA H 0.858284 0.225964 0.481580 0.085 Uiso 1 1 calc R U . . .
H3SB H 0.884901 0.210879 0.440460 0.085 Uiso 1 1 calc R U . . .
H3SC H 0.932383 0.335109 0.460298 0.085 Uiso 1 1 calc R U . . .
C31 C 0.7155(10) -0.2268(9) 0.3179(2) 0.027(2) Uani 1 1 d . . . . .
H31 H 0.784916 -0.172149 0.310085 0.033 Uiso 1 1 calc R U . . .
C71 C 0.2458(9) 1.1672(10) 0.1689(3) 0.033(2) Uani 1 1 d . . . . .
H71 H 0.152786 1.186164 0.172046 0.040 Uiso 1 1 calc R U . . .
C52 C 1.0289(10) 0.5373(10) 0.1457(3) 0.034(2) Uani 1 1 d . . . . .
C2S C 1.0597(13) 0.0431(12) 0.4676(4) 0.054(3) Uani 1 1 d . . . . .
H2SA H 1.153272 0.014928 0.470504 0.081 Uiso 1 1 calc R U . . .
H2SB H 1.025866 0.016052 0.444682 0.081 Uiso 1 1 calc R U . . .
H2SC H 1.003352 0.006815 0.486100 0.081 Uiso 1 1 calc R U . . .
C46 C 0.7986(10) 0.5098(9) 0.1232(3) 0.029(2) Uani 1 1 d . . . . .
H46 H 0.817681 0.422762 0.123753 0.034 Uiso 1 1 calc R U . . .
C58 C 0.4277(11) 1.0800(10) -0.0174(3) 0.034(2) Uani 1 1 d . . . . .
H58 H 0.403825 1.131590 -0.036672 0.041 Uiso 1 1 calc R U . . .
C42 C 0.4658(10) 0.4774(9) 0.2635(2) 0.035(3) Uani 1 1 d D . . B 3
H42 H 0.458354 0.416074 0.281400 0.042 Uiso 1 1 calc R U . B 3
C41 C 0.5877(13) 0.5380(9) 0.2546(3) 0.031(4) Uani 1 1 d D U . B 3
H41 H 0.671950 0.523192 0.265773 0.037 Uiso 1 1 calc R U . B 3
C6S C 0.9205(11) 1.7429(12) 0.0378(4) 0.052(4) Uani 1 1 d . . . . .
H6SA H 0.932230 1.831620 0.043409 0.078 Uiso 1 1 calc R U . . .
H6SB H 0.877831 1.700140 0.057582 0.078 Uiso 1 1 calc R U . . .
H6SC H 0.862909 1.734776 0.016999 0.078 Uiso 1 1 calc R U . . .
C50 C 0.4616(10) 0.2722(9) 0.0817(2) 0.038(3) Uani 1 1 d D . . C 1
H50 H 0.450842 0.188302 0.074054 0.046 Uiso 1 1 calc R U . C 1
C72 C 0.3403(10) 1.2490(9) 0.1790(3) 0.031(2) Uani 1 1 d . . . . .
H72 H 0.313010 1.325658 0.189361 0.037 Uiso 1 1 calc R U . . .
C13 C 0.5896(11) -1.1736(9) 0.4101(3) 0.021(3) Uani 1 1 d D U . A 5
H13 H 0.674354 -1.215027 0.411612 0.025 Uiso 1 1 calc R U . A 5
C29 C 0.4221(9) -0.4795(8) 0.3515(2) 0.0170(18) Uani 1 1 d . . . . .
C22 C 0.4660(11) -1.0246(9) 0.2362(3) 0.031(2) Uani 1 1 d . . . . .
H22 H 0.454116 -1.086069 0.218489 0.037 Uiso 1 1 calc R U . . .
C18 C 0.7929(9) -0.7707(9) 0.2766(3) 0.027(2) Uani 1 1 d . . . . .
H18 H 0.825194 -0.821854 0.258071 0.032 Uiso 1 1 calc R U . . .
C10 C 0.7976(9) -0.9898(9) 0.3767(3) 0.029(2) Uani 1 1 d . . . . .
H10 H 0.816609 -1.076784 0.376141 0.034 Uiso 1 1 calc R U . . .
C28 C 0.2848(9) -0.4514(10) 0.3470(2) 0.025(2) Uani 1 1 d . . . . .
C14 C 0.4621(9) -1.2273(9) 0.4180(3) 0.033(2) Uani 1 1 d D . . A 5
H14 H 0.451826 -1.311199 0.425778 0.040 Uiso 1 1 calc R U . A 5
S5A S 0.6206(17) 0.3127(17) 0.0875(6) 0.0426(11) Uani 0.224(6) 1 d . . P C 2
S4A S 0.612(2) 0.521(2) 0.2581(7) 0.0297(8) Uani 0.162(6) 1 d . . P B 4
S2A S 0.6139(17) -1.1881(17) 0.4131(7) 0.0427(11) Uani 0.220(6) 1 d . . P A 6

loop_
_atom_site_aniso_label
_atom_site_aniso_U_11
_atom_site_aniso_U_22
_atom_site_aniso_U_33
_atom_site_aniso_U_23
_atom_site_aniso_U_13
_atom_site_aniso_U_12
Eu1 0.01488(19) 0.01502(17) 0.0221(2) -0.0021(3) 0.00075(15) -0.0025(3)
Eu2 0.01517(19) 0.01475(17) 0.0217(2) 0.0014(3) -0.00056(15) -0.0019(3)
S1 0.0287(14) 0.0336(13) 0.0358(15) -0.0002(12) 0.0093(11) -0.0072(11)
S3 0.0346(16) 0.0337(15) 0.062(2) -0.0018(15) -0.0072(14) -0.0062(12)
S6 0.0280(14) 0.0350(13) 0.0348(15) 0.0014(12) -0.0081(11) -0.0070(11)
S2 0.0209(18) 0.0286(18) 0.079(3) 0.0127(19) 0.0011(18) -0.0059(14)
S4 0.0208(15) 0.0230(15) 0.045(2) 0.0043(14) 0.0062(13) -0.0046(11)
S5 0.0225(18) 0.0259(18) 0.079(3) -0.0120(19) -0.0013(18) -0.0056(14)
C49 0.020(4) 0.008(4) 0.019(4) 0.003(3) 0.001(3) 0.002(3)
F3 0.021(4) 0.076(5) 0.096(6) 0.000(5) -0.020(4) -0.014(3)
F16 0.022(4) 0.064(5) 0.108(7) 0.001(5) 0.019(4) -0.014(3)
O4 0.017(3) 0.019(3) 0.046(5) 0.000(3) 0.003(3) 0.004(3)
O11 0.022(3) 0.019(3) 0.025(3) 0.003(2) 0.001(3) -0.007(2)
O1 0.017(3) 0.022(3) 0.026(3) 0.001(3) 0.001(3) -0.006(2)
O2 0.011(3) 0.025(3) 0.025(4) -0.002(3) 0.004(3) -0.003(2)
O12 0.017(3) 0.021(3) 0.026(4) 0.008(3) -0.003(3) -0.005(3)
F1 0.061(5) 0.054(4) 0.042(4) -0.002(3) 0.009(4) -0.035(4)
O8 0.020(3) 0.020(3) 0.027(3) 0.000(3) 0.000(3) -0.004(2)
F10 0.045(5) 0.140(8) 0.067(6) 0.053(5) -0.036(4) -0.047(5)
O6 0.016(3) 0.024(4) 0.028(3) 0.001(3) 0.005(3) -0.007(2)
F15 0.059(5) 0.066(5) 0.097(7) -0.021(5) -0.051(5) 0.025(4)
F13 0.045(4) 0.027(3) 0.150(8) 0.021(4) -0.041(5) 0.009(3)
F8 0.086(7) 0.063(6) 0.159(10) 0.058(6) 0.078(7) 0.009(5)
O10 0.013(3) 0.023(3) 0.041(4) -0.001(3) -0.001(3) 0.002(3)
F9 0.017(3) 0.136(7) 0.056(4) 0.015(7) 0.002(3) -0.007(6)
F4 0.037(4) 0.031(3) 0.155(8) -0.026(5) 0.037(5) 0.003(3)
F11 0.022(3) 0.140(7) 0.056(4) -0.024(7) -0.002(3) -0.010(6)
F5 0.064(5) 0.059(5) 0.100(6) 0.018(5) 0.054(5) 0.018(4)
C44 0.026(4) 0.044(5) 0.031(5) -0.003(7) -0.008(4) -0.011(7)
F17 0.069(5) 0.056(5) 0.044(4) -0.002(4) -0.006(4) -0.041(4)
O7 0.017(3) 0.028(4) 0.028(4) 0.009(3) -0.003(3) -0.013(3)
C69 0.028(5) 0.017(4) 0.020(5) -0.005(4) -0.003(4) -0.002(4)
C24 0.025(4) 0.040(5) 0.033(5) -0.005(7) 0.004(4) 0.002(7)
C26 0.020(4) 0.026(4) 0.047(5) -0.002(8) -0.009(4) -0.012(6)
N3 0.015(4) 0.019(4) 0.025(4) -0.002(3) -0.003(3) -0.007(3)
C8 0.024(5) 0.044(6) 0.032(6) -0.011(5) 0.001(4) -0.009(5)
C38 0.023(5) 0.028(5) 0.028(5) 0.007(4) 0.004(4) 0.003(4)
F7 0.052(5) 0.125(8) 0.057(5) -0.045(5) 0.034(4) -0.038(5)
C60 0.023(5) 0.042(6) 0.033(6) 0.008(5) -0.001(4) -0.011(5)
F12 0.078(6) 0.067(6) 0.173(11) -0.072(6) -0.080(7) 0.019(5)
C19 0.013(4) 0.020(5) 0.022(5) 0.002(3) 0.004(3) 0.003(3)
C12 0.020(5) 0.014(4) 0.026(5) 0.001(4) -0.004(4) -0.003(3)
C43 0.039(6) 0.022(5) 0.046(7) -0.010(5) 0.021(5) -0.014(4)
C62 0.019(4) 0.020(4) 0.052(6) 0.008(7) 0.008(4) -0.008(6)
F6 0.035(4) 0.100(7) 0.100(7) -0.005(6) -0.021(4) 0.030(4)
C53 0.023(5) 0.018(4) 0.017(5) -0.006(4) 0.000(4) 0.005(4)
C20 0.021(5) 0.012(4) 0.022(5) 0.001(4) -0.007(4) -0.005(3)
C48 0.027(5) 0.005(4) 0.029(5) 0.001(4) -0.001(4) 0.001(3)
F18 0.065(5) 0.053(5) 0.072(5) 0.045(4) -0.023(4) -0.040(4)
C57 0.024(5) 0.030(6) 0.030(6) 0.007(5) 0.002(5) -0.001(4)
C17 0.027(5) 0.021(5) 0.015(5) 0.002(4) 0.003(4) 0.001(4)
C37 0.023(5) 0.015(4) 0.013(4) -0.001(3) 0.000(4) 0.002(3)
C21 0.0064(18) 0.0040(18) 0.0048(18) 0.0016(13) -0.0011(13) -0.0018(13)
C33 0.033(5) 0.010(4) 0.017(5) 0.004(3) 0.001(4) 0.000(4)
C54 0.024(5) 0.021(5) 0.026(5) 0.012(4) -0.001(4) 0.000(4)
O5 0.020(3) 0.024(3) 0.026(4) -0.007(3) 0.004(3) -0.008(3)
O1S 0.039(5) 0.063(6) 0.078(7) 0.028(5) -0.018(4) -0.029(4)
O9 0.018(3) 0.016(3) 0.034(4) -0.001(3) -0.001(3) -0.001(2)
O3 0.020(3) 0.016(3) 0.036(4) 0.003(3) 0.005(3) -0.006(3)
N2 0.014(4) 0.020(4) 0.020(4) 0.005(3) 0.003(3) -0.002(3)
C9 0.027(5) 0.018(5) 0.021(5) 0.000(4) -0.004(4) -0.005(4)
F2 0.058(5) 0.053(4) 0.070(5) -0.044(4) 0.019(4) -0.034(4)
N1 0.016(4) 0.013(3) 0.028(4) -0.004(3) 0.001(3) 0.000(3)
C78 0.042(6) 0.023(5) 0.018(5) 0.000(4) -0.002(4) -0.001(4)
C47 0.019(5) 0.022(5) 0.033(6) -0.007(4) 0.004(4) 0.003(4)
C1S 0.028(6) 0.051(7) 0.026(6) 0.012(5) -0.004(4) 0.002(5)
N4 0.020(4) 0.017(4) 0.020(4) 0.002(3) -0.004(3) 0.000(3)
C23 0.038(7) 0.037(6) 0.057(8) 0.019(6) -0.027(6) -0.023(5)
C45 0.024(5) 0.015(4) 0.022(5) -0.001(4) 0.004(4) -0.004(4)
O2S 0.037(5) 0.061(6) 0.093(8) -0.030(6) 0.012(5) -0.020(4)
C61 0.015(4) 0.017(6) 0.054(6) -0.002(4) -0.003(4) 0.003(3)
C25 0.022(5) 0.008(6) 0.054(6) 0.003(4) 0.000(4) 0.000(3)
C15 0.029(5) 0.040(6) 0.057(6) 0.000(9) 0.010(4) -0.011(7)
C2 0.024(5) 0.024(5) 0.028(5) 0.000(4) 0.003(4) -0.001(4)
C36 0.035(6) 0.030(6) 0.031(6) 0.006(5) -0.001(5) 0.008(4)
C32 0.040(6) 0.022(4) 0.016(5) 0.001(4) 0.000(4) -0.002(4)
C4 0.013(4) 0.027(5) 0.023(5) -0.001(4) -0.001(4) -0.004(4)
C55 0.009(4) 0.018(4) 0.027(5) -0.006(4) 0.002(4) -0.002(3)
C40 0.021(5) 0.015(4) 0.032(5) 0.005(4) 0.008(4) -0.008(3)
C34 0.017(4) 0.019(4) 0.017(4) -0.003(4) 0.000(3) 0.002(3)
C70 0.022(5) 0.015(4) 0.015(4) 0.001(3) 0.000(4) 0.002(3)
C5S 0.046(8) 0.049(8) 0.064(9) 0.013(7) 0.011(7) 0.004(6)
C02D 0.015(4) 0.032(5) 0.029(5) -0.003(4) 0.003(4) -0.005(4)
C1 0.026(5) 0.024(5) 0.015(4) -0.001(4) 0.000(4) 0.004(4)
C51 0.029(5) 0.033(5) 0.065(7) -0.012(8) -0.010(5) -0.007(7)
C67 0.032(6) 0.022(5) 0.028(5) -0.003(4) -0.008(4) -0.013(4)
C35 0.014(5) 0.035(6) 0.041(6) 0.009(5) -0.002(4) 0.008(4)
C16 0.021(5) 0.021(5) 0.068(8) -0.002(5) 0.003(5) 0.004(4)
C65 0.013(4) 0.016(4) 0.025(5) 0.004(4) 0.003(4) 0.001(3)
C39 0.017(4) 0.022(5) 0.023(5) -0.004(3) -0.001(3) 0.003(3)
C3 0.015(4) 0.015(4) 0.027(5) -0.001(4) -0.005(4) -0.006(3)
F14 0.033(4) 0.108(7) 0.116(7) 0.017(6) 0.027(5) 0.035(4)
C4S 0.036(7) 0.043(7) 0.035(6) -0.004(5) -0.003(5) -0.005(5)
C66 0.014(4) 0.021(4) 0.024(5) 0.002(4) 0.003(4) 0.003(3)
C64 0.024(5) 0.029(5) 0.025(5) 0.003(4) -0.001(4) 0.003(4)
C56 0.014(4) 0.023(5) 0.024(5) 0.000(4) -0.001(4) 0.002(4)
C7 0.028(6) 0.045(7) 0.039(6) 0.005(5) 0.014(5) 0.002(5)
C6 0.032(6) 0.050(8) 0.036(7) -0.001(6) 0.009(5) 0.010(5)
C30 0.016(4) 0.020(4) 0.028(5) 0.004(4) 0.003(4) -0.005(4)
C63 0.004(4) 0.043(6) 0.043(6) 0.006(5) -0.002(4) 0.000(4)
C11 0.020(5) 0.024(5) 0.035(6) 0.002(4) -0.008(4) 0.002(4)
C59 0.033(6) 0.054(7) 0.029(6) -0.005(5) -0.014(5) -0.010(5)
C27 0.015(5) 0.040(6) 0.036(6) -0.012(5) -0.002(4) 0.002(4)
C3S 0.058(9) 0.035(7) 0.077(10) 0.006(7) -0.022(7) 0.009(6)
C31 0.033(6) 0.024(5) 0.025(5) 0.001(4) 0.007(4) -0.010(4)
C71 0.009(4) 0.049(7) 0.041(6) -0.003(5) 0.002(4) 0.012(4)
C52 0.022(5) 0.025(5) 0.054(7) -0.004(5) 0.001(5) 0.003(4)
C2S 0.048(8) 0.051(8) 0.063(9) -0.008(7) -0.014(7) 0.005(6)
C46 0.028(6) 0.020(5) 0.038(6) 0.004(4) -0.004(5) 0.000(4)
C58 0.032(6) 0.033(6) 0.037(6) 0.004(5) -0.009(5) 0.012(5)
C42 0.051(7) 0.028(5) 0.025(5) -0.005(5) 0.013(5) -0.007(5)
C41 0.041(6) 0.029(6) 0.023(5) -0.004(4) -0.001(4) 0.002(4)
C6S 0.040(7) 0.049(8) 0.068(9) -0.015(7) 0.023(6) 0.002(6)
C50 0.051(7) 0.025(5) 0.038(6) -0.008(5) -0.001(5) -0.018(5)
C72 0.033(6) 0.026(5) 0.033(6) -0.006(5) -0.003(5) 0.009(4)
C13 0.022(3) 0.020(3) 0.021(3) -0.0012(14) -0.0004(14) 0.0009(14)
C29 0.018(4) 0.015(4) 0.018(4) -0.004(4) 0.000(3) -0.003(3)
C22 0.051(6) 0.023(5) 0.018(5) -0.001(4) -0.008(5) -0.012(5)
C18 0.027(5) 0.028(5) 0.027(5) -0.001(4) 0.000(4) 0.000(4)
C10 0.025(5) 0.015(4) 0.047(6) 0.000(4) 0.001(5) 0.005(4)
C28 0.019(5) 0.035(5) 0.021(5) -0.004(4) 0.000(4) -0.003(4)
C14 0.042(6) 0.015(4) 0.043(6) 0.004(5) -0.003(5) -0.004(4)
S5A 0.0225(18) 0.0259(18) 0.079(3) -0.0120(19) -0.0013(18) -0.0056(14)
S4A 0.0208(15) 0.0230(15) 0.045(2) 0.0043(14) 0.0062(13) -0.0046(11)
S2A 0.0209(18) 0.0286(18) 0.079(3) 0.0127(19) 0.0011(18) -0.0059(14)

loop_
_atom_type_symbol
_atom_type_description
_atom_type_scat_dispersion_real
_atom_type_scat_dispersion_imag
_atom_type_scat_source
C C 0.0033 0.0016 'International Tables Vol C Tables 4.2.6.8 and 6.1.1.4'
H H 0.0000 0.0000 'International Tables Vol C Tables 4.2.6.8 and 6.1.1.4'
Eu Eu -0.1578 3.6682 'International Tables Vol C Tables 4.2.6.8 and 6.1.1.4'
F F 0.0171 0.0103 'International Tables Vol C Tables 4.2.6.8 and 6.1.1.4'
N N 0.0061 0.0033 'International Tables Vol C Tables 4.2.6.8 and 6.1.1.4'
O O 0.0106 0.0060 'International Tables Vol C Tables 4.2.6.8 and 6.1.1.4'
S S 0.1246 0.1234 'International Tables Vol C Tables 4.2.6.8 and 6.1.1.4'

loop_
_geom_angle_atom_site_label_1
_geom_angle_atom_site_label_2
_geom_angle_atom_site_label_3
_geom_angle
_geom_angle_site_symmetry_1
_geom_angle_site_symmetry_3
_geom_angle_publ_flag
O4 Eu1 O2 83.5(2) . . ?
O4 Eu1 O6 72.4(2) . . ?
O4 Eu1 O3 72.1(2) . . ?
O4 Eu1 N2 142.7(2) . . ?
O4 Eu1 N1 151.3(2) . . ?
O1 Eu1 O4 109.4(2) . . ?
O1 Eu1 O2 71.7(2) . . ?
O1 Eu1 O6 153.2(2) . . ?
O1 Eu1 O3 74.2(2) . . ?
O1 Eu1 N2 93.7(2) . . ?
O1 Eu1 N1 71.2(2) . . ?
O2 Eu1 O6 82.1(2) . . ?
O2 Eu1 O3 127.8(2) . . ?
O2 Eu1 N2 76.3(2) . . ?
O2 Eu1 N1 121.9(2) . . ?
O6 Eu1 N2 74.0(2) . . ?
O6 Eu1 N1 120.6(2) . . ?
O5 Eu1 O4 91.9(2) . . ?
O5 Eu1 O1 134.3(2) . . ?
O5 Eu1 O2 152.9(2) . . ?
O5 Eu1 O6 71.1(2) . . ?
O5 Eu1 O3 74.9(2) . . ?
O5 Eu1 N2 92.2(2) . . ?
O5 Eu1 N1 71.4(2) . . ?
O3 Eu1 O6 129.1(2) . . ?
O3 Eu1 N2 144.4(2) . . ?
O3 Eu1 N1 81.0(2) . . ?
N1 Eu1 N2 63.4(2) . . ?
O11 Eu2 O12 71.8(2) . . ?
O11 Eu2 O8 153.39(19) . . ?
O11 Eu2 O10 109.3(2) . . ?
O11 Eu2 N3 71.2(2) . . ?
O11 Eu2 O9 74.5(2) . . ?
O11 Eu2 N4 93.6(2) . . ?
O12 Eu2 O8 82.3(2) . . ?
O12 Eu2 O10 83.4(2) . . ?
O12 Eu2 N3 122.0(2) . . ?
O12 Eu2 O9 128.0(2) . . ?
O12 Eu2 N4 76.6(2) . . ?
O8 Eu2 N3 120.5(2) . . ?
O8 Eu2 N4 74.3(2) . . ?
O10 Eu2 O8 72.4(2) . . ?
O10 Eu2 N3 151.3(2) . . ?
O10 Eu2 O9 71.9(2) . . ?
O10 Eu2 N4 143.0(2) . . ?
O7 Eu2 O11 134.3(2) . . ?
O7 Eu2 O12 153.0(2) . . ?
O7 Eu2 O8 70.9(2) . . ?
O7 Eu2 O10 91.7(2) . . ?
O7 Eu2 N3 71.5(2) . . ?
O7 Eu2 O9 74.5(2) . . ?
O7 Eu2 N4 92.3(2) . . ?
N3 Eu2 N4 63.0(2) . . ?
O9 Eu2 O8 128.7(2) . . ?
O9 Eu2 N3 81.0(2) . . ?
O9 Eu2 N4 144.0(2) . . ?
C7 S1 C4 90.9(5) . . ?
C23 S3 C20 92.4(5) . . ?
C59 S6 C56 91.4(5) . . ?
C15 S2 C12 93.2(4) . . ?
C43 S4 C40 91.6(5) . . ?
C51 S5 C48 93.2(5) . . ?
C50 C49 C48 109.1(8) . . ?
C11 O4 Eu1 132.0(6) . . ?
C53 O11 Eu2 135.7(6) . . ?
C1 O1 Eu1 136.1(5) . . ?
C3 O2 Eu1 132.5(5) . . ?
C55 O12 Eu2 132.4(5) . . ?
C39 O8 Eu2 128.4(5) . . ?
C19 O6 Eu1 127.8(5) . . ?
C47 O10 Eu2 131.7(6) . . ?
F10 C44 F12 105.8(10) . . ?
F10 C44 C39 115.2(10) . . ?
F11 C44 F10 106.8(11) . . ?
F11 C44 F12 104.8(12) . . ?
F11 C44 C39 113.7(8) . . ?
F12 C44 C39 109.7(10) . . ?
C37 O7 Eu2 134.8(6) . . ?
C78 C69 C70 118.0(9) . . ?
C78 C69 C72 123.0(9) . . ?
C70 C69 C72 119.0(8) . . ?
F8 C24 C19 109.2(9) . . ?
F9 C24 F8 103.2(12) . . ?
F9 C24 C19 113.9(8) . . ?
F7 C24 F8 104.1(10) . . ?
F7 C24 F9 108.2(10) . . ?
F7 C24 C19 117.0(10) . . ?
C25 C26 H26 117.8 . . ?
C25 C26 C27 124.4(11) . . ?
C27 C26 H26 117.8 . . ?
C61 N3 Eu2 122.1(6) . . ?
C61 N3 C65 117.4(7) . . ?
C65 N3 Eu2 120.3(5) . . ?
F3 C8 C3 111.1(9) . . ?
F1 C8 F3 106.5(8) . . ?
F1 C8 C3 110.5(8) . . ?
F2 C8 F3 106.3(9) . . ?
F2 C8 F1 107.8(9) . . ?
F2 C8 C3 114.2(8) . . ?
C37 C38 H38 119.4 . . ?
C39 C38 H38 119.4 . . ?
C39 C38 C37 121.1(9) . . ?
F16 C60 C55 110.5(9) . . ?
F17 C60 F16 105.9(9) . . ?
F17 C60 C55 110.6(8) . . ?
F18 C60 F16 107.2(9) . . ?
F18 C60 F17 107.8(9) . . ?
F18 C60 C55 114.4(8) . . ?
O6 C19 C24 113.9(8) . . ?
O6 C19 C18 130.6(8) . . ?
C18 C19 C24 115.5(9) . . ?
C9 C12 S2 117.7(6) . . ?
C13 C12 S2 111.5(7) . . ?
C13 C12 C9 130.8(8) . . ?
S4 C43 H43 123.4 . . ?
C42 C43 S4 113.2(8) . . ?
C42 C43 H43 123.4 . . ?
C61 C62 H62 119.5 . . ?
C63 C62 H62 119.5 . . ?
C63 C62 C61 120.9(11) . . ?
O11 C53 C54 122.9(8) . . ?
O11 C53 C56 117.2(8) . . ?
C54 C53 C56 119.9(8) . . ?
C17 C20 S3 117.7(7) . . ?
C17 C20 C21 129.6(8) . . ?
C21 C20 S3 112.7(6) . . ?
C49 C48 S5 111.2(7) . . ?
C49 C48 C45 131.3(8) . . ?
C45 C48 S5 117.5(6) . . ?
C56 C57 H57 124.0 . . ?
C56 C57 C58 112.1(9) . . ?
C58 C57 H57 124.0 . . ?
O5 C17 C20 116.7(8) . . ?
O5 C17 C18 123.5(9) . . ?
C18 C17 C20 119.8(8) . . ?
O7 C37 C38 123.5(8) . . ?
O7 C37 C40 116.5(8) . . ?
C38 C37 C40 119.9(8) . . ?
C20 C21 H21 127.6 . . ?
C22 C21 C20 104.8(7) . . ?
C22 C21 H21 127.6 . . ?
C32 C33 C36 123.5(8) . . ?
C32 C33 C34 117.3(9) . . ?
C34 C33 C36 119.2(8) . . ?
C53 C54 H54 118.7 . . ?
C55 C54 C53 122.6(8) . . ?
C55 C54 H54 118.7 . . ?
C17 O5 Eu1 135.0(6) . . ?
C45 O9 Eu2 136.0(6) . . ?
C9 O3 Eu1 135.4(6) . . ?
C34 N2 Eu1 119.7(5) . . ?
C30 N2 Eu1 121.4(6) . . ?
C30 N2 C34 118.6(8) . . ?
O3 C9 C12 118.0(8) . . ?
O3 C9 C10 123.5(8) . . ?
C10 C9 C12 118.5(8) . . ?
C25 N1 Eu1 121.9(6) . . ?
C25 N1 C29 117.9(7) . . ?
C29 N1 Eu1 120.0(6) . . ?
C69 C78 H78 120.4 . . ?
C67 C78 C69 119.3(9) . . ?
C67 C78 H78 120.4 . . ?
O10 C47 C52 112.6(8) . . ?
O10 C47 C46 129.6(9) . . ?
C46 C47 C52 117.8(9) . . ?
O1S C1S C3S 122.7(12) . . ?
O1S C1S C2S 121.1(11) . . ?
C3S C1S C2S 116.2(10) . . ?
C70 N4 Eu2 119.9(5) . . ?
C66 N4 Eu2 120.3(6) . . ?
C66 N4 C70 119.4(7) . . ?
S3 C23 H23 122.7 . . ?
C22 C23 S3 114.7(8) . . ?
C22 C23 H23 122.7 . . ?
O9 C45 C48 118.6(8) . . ?
O9 C45 C46 123.5(8) . . ?
C46 C45 C48 117.9(8) . . ?
N3 C61 C62 123.1(10) . . ?
N3 C61 H61 118.4 . . ?
C62 C61 H61 118.4 . . ?
C26 C25 H25 119.4 . . ?
N1 C25 C26 121.2(10) . . ?
N1 C25 H25 119.4 . . ?
S2 C15 H15 123.8 . . ?
C14 C15 S2 112.5(7) . . ?
C14 C15 H15 123.8 . . ?
C1 C2 H2 118.9 . . ?
C3 C2 H2 118.9 . . ?
C3 C2 C1 122.2(9) . . ?
C33 C36 H36 119.4 . . ?
C35 C36 C33 121.3(9) . . ?
C35 C36 H36 119.4 . . ?
C33 C32 H32 120.2 . . ?
C31 C32 C33 119.7(9) . . ?
C31 C32 H32 120.2 . . ?
C02D C4 S1 111.7(7) . . ?
C02D C4 C1 129.9(8) . . ?
C1 C4 S1 118.1(7) . . ?
O12 C55 C60 114.0(8) . . ?
O12 C55 C54 128.7(8) . . ?
C54 C55 C60 117.3(8) . . ?
C37 C40 S4 116.6(6) . . ?
C41 C40 S4 111.7(7) . . ?
C41 C40 C37 131.7(9) . . ?
C33 C34 C29 119.5(8) . . ?
N2 C34 C33 122.6(8) . . ?
N2 C34 C29 118.0(8) . . ?
C69 C70 C65 119.8(8) . . ?
N4 C70 C69 122.0(8) . . ?
N4 C70 C65 118.2(7) . . ?
H5SA C5S H5SB 109.5 . . ?
H5SA C5S H5SC 109.5 . . ?
H5SB C5S H5SC 109.5 . . ?
C4S C5S H5SA 109.5 . . ?
C4S C5S H5SB 109.5 . . ?
C4S C5S H5SC 109.5 . . ?
C4 C02D H02D 124.0 . . ?
C4 C02D C6 112.0(9) . . ?
C6 C02D H02D 124.0 . . ?
O1 C1 C2 123.2(8) . . ?
O1 C1 C4 117.2(8) . . ?
C2 C1 C4 119.6(8) . . ?
S5 C51 H51 123.5 . . ?
C50 C51 S5 113.1(7) . . ?
C50 C51 H51 123.5 . . ?
C78 C67 H67 119.9 . . ?
C78 C67 C66 120.3(9) . . ?
C66 C67 H67 119.9 . . ?
C36 C35 H35 119.4 . . ?
C36 C35 C28 121.2(9) . . ?
C28 C35 H35 119.4 . . ?
F4 C16 F6 106.9(10) . . ?
F4 C16 C11 114.4(9) . . ?
F5 C16 F4 106.4(10) . . ?
F5 C16 F6 106.1(9) . . ?
F5 C16 C11 113.0(9) . . ?
F6 C16 C11 109.4(10) . . ?
N3 C65 C70 118.0(7) . . ?
N3 C65 C64 123.4(8) . . ?
C64 C65 C70 118.6(8) . . ?
O8 C39 C44 113.3(8) . . ?
O8 C39 C38 130.1(9) . . ?
C38 C39 C44 116.6(9) . . ?
O2 C3 C8 114.1(8) . . ?
O2 C3 C2 128.7(8) . . ?
C2 C3 C8 117.2(8) . . ?
O2S C4S C5S 120.0(11) . . ?
O2S C4S C6S 123.9(12) . . ?
C6S C4S C5S 116.0(10) . . ?
N4 C66 C67 121.0(8) . . ?
N4 C66 H66 119.5 . . ?
C67 C66 H66 119.5 . . ?
C65 C64 C63 116.1(9) . . ?
C65 C64 C71 120.8(9) . . ?
C63 C64 C71 123.1(9) . . ?
C53 C56 S6 118.1(7) . . ?
C57 C56 S6 111.4(7) . . ?
C57 C56 C53 130.4(9) . . ?
S1 C7 H7 123.4 . . ?
C6 C7 S1 113.2(8) . . ?
C6 C7 H7 123.4 . . ?
C02D C6 H6 123.9 . . ?
C7 C6 C02D 112.2(10) . . ?
C7 C6 H6 123.9 . . ?
N2 C30 H30 118.9 . . ?
N2 C30 C31 122.3(8) . . ?
C31 C30 H30 118.9 . . ?
C62 C63 C64 119.0(8) . . ?
C62 C63 H63 120.5 . . ?
C64 C63 H63 120.5 . . ?
O4 C11 C16 113.4(8) . . ?
O4 C11 C10 128.9(9) . . ?
C10 C11 C16 117.7(9) . . ?
S6 C59 H59 123.8 . . ?
C58 C59 S6 112.4(8) . . ?
C58 C59 H59 123.8 . . ?
C26 C27 H27 122.6 . . ?
C26 C27 C28 114.9(9) . . ?
C28 C27 H27 122.6 . . ?
C1S C3S H3SA 109.5 . . ?
C1S C3S H3SB 109.5 . . ?
C1S C3S H3SC 109.5 . . ?
H3SA C3S H3SB 109.5 . . ?
H3SA C3S H3SC 109.5 . . ?
H3SB C3S H3SC 109.5 . . ?
C32 C31 C30 119.6(9) . . ?
C32 C31 H31 120.2 . . ?
C30 C31 H31 120.2 . . ?
C64 C71 H71 120.0 . . ?
C72 C71 C64 120.1(9) . . ?
C72 C71 H71 120.0 . . ?
F15 C52 F13 105.2(10) . . ?
F15 C52 C47 113.9(9) . . ?
F15 C52 F14 105.4(10) . . ?
F13 C52 C47 114.5(9) . . ?
F14 C52 F13 106.1(9) . . ?
F14 C52 C47 111.1(10) . . ?
C1S C2S H2SA 109.5 . . ?
C1S C2S H2SB 109.5 . . ?
C1S C2S H2SC 109.5 . . ?
H2SA C2S H2SB 109.5 . . ?
H2SA C2S H2SC 109.5 . . ?
H2SB C2S H2SC 109.5 . . ?
C47 C46 C45 122.6(9) . . ?
C47 C46 H46 118.7 . . ?
C45 C46 H46 118.7 . . ?
C57 C58 H58 123.7 . . ?
C59 C58 C57 112.7(10) . . ?
C59 C58 H58 123.7 . . ?
C43 C42 H42 123.9 . . ?
C43 C42 C41 112.2(10) . . ?
C41 C42 H42 123.9 . . ?
C40 C41 C42 111.2(10) . . ?
C40 C41 H41 124.4 . . ?
C42 C41 H41 124.4 . . ?
C4S C6S H6SA 109.5 . . ?
C4S C6S H6SB 109.5 . . ?
C4S C6S H6SC 109.5 . . ?
H6SA C6S H6SB 109.5 . . ?
H6SA C6S H6SC 109.5 . . ?
H6SB C6S H6SC 109.5 . . ?
C49 C50 H50 123.3 . . ?
C51 C50 C49 113.4(9) . . ?
C51 C50 H50 123.3 . . ?
C69 C72 H72 119.1 . . ?
C71 C72 C69 121.7(9) . . ?
C71 C72 H72 119.1 . . ?
C12 C13 H13 125.6 . . ?
C14 C13 C12 108.8(8) . . ?
C14 C13 H13 125.6 . . ?
N1 C29 C34 118.5(8) . . ?
N1 C29 C28 122.2(8) . . ?
C28 C29 C34 119.4(8) . . ?
C21 C22 H22 122.3 . . ?
C23 C22 C21 115.5(9) . . ?
C23 C22 H22 122.3 . . ?
C19 C18 C17 120.5(9) . . ?
C19 C18 H18 119.7 . . ?
C17 C18 H18 119.7 . . ?
C9 C10 H10 118.4 . . ?
C11 C10 C9 123.2(9) . . ?
C11 C10 H10 118.4 . . ?
C27 C28 C35 121.1(9) . . ?
C29 C28 C35 119.6(8) . . ?
C29 C28 C27 119.4(9) . . ?
C15 C14 C13 114.0(9) . . ?
C15 C14 H14 123.0 . . ?
C13 C14 H14 123.0 . . ?

loop_
_geom_bond_atom_site_label_1
_geom_bond_atom_site_label_2
_geom_bond_distance
_geom_bond_site_symmetry_2
_geom_bond_publ_flag
Eu1 O4 2.356(6) . ?
Eu1 O1 2.353(6) . ?
Eu1 O2 2.362(6) . ?
Eu1 O6 2.422(6) . ?
Eu1 O5 2.347(6) . ?
Eu1 O3 2.396(6) . ?
Eu1 N2 2.592(7) . ?
Eu1 N1 2.586(7) . ?
Eu2 O11 2.355(6) . ?
Eu2 O12 2.359(6) . ?
Eu2 O8 2.418(6) . ?
Eu2 O10 2.369(6) . ?
Eu2 O7 2.343(6) . ?
Eu2 N3 2.581(7) . ?
Eu2 O9 2.400(6) . ?
Eu2 N4 2.596(7) . ?
S1 C4 1.717(9) . ?
S1 C7 1.695(11) . ?
S3 C20 1.708(9) . ?
S3 C23 1.671(12) . ?
S6 C56 1.729(9) . ?
S6 C59 1.691(11) . ?
S2 C12 1.679(8) . ?
S2 C15 1.672(10) . ?
S4 C43 1.678(8) . ?
S4 C40 1.701(8) . ?
S5 C48 1.678(8) . ?
S5 C51 1.659(10) . ?
C49 C48 1.436(10) . ?
C49 C50 1.417(10) . ?
F3 C8 1.338(12) . ?
F16 C60 1.340(12) . ?
O4 C11 1.278(11) . ?
O11 C53 1.269(10) . ?
O1 C1 1.258(10) . ?
O2 C3 1.280(10) . ?
O12 C55 1.286(10) . ?
F1 C8 1.333(12) . ?
O8 C39 1.259(10) . ?
F10 C44 1.304(13) . ?
O6 C19 1.255(10) . ?
F15 C52 1.314(13) . ?
F13 C52 1.333(12) . ?
F8 C24 1.366(17) . ?
O10 C47 1.270(11) . ?
F9 C24 1.296(10) . ?
F4 C16 1.326(12) . ?
F11 C44 1.299(10) . ?
F5 C16 1.311(13) . ?
C44 F12 1.309(17) . ?
C44 C39 1.534(12) . ?
F17 C60 1.320(12) . ?
O7 C37 1.271(10) . ?
C69 C78 1.394(13) . ?
C69 C70 1.410(12) . ?
C69 C72 1.431(13) . ?
C24 F7 1.289(12) . ?
C24 C19 1.521(11) . ?
C26 H26 0.9500 . ?
C26 C25 1.353(12) . ?
C26 C27 1.354(18) . ?
N3 C61 1.322(11) . ?
N3 C65 1.357(11) . ?
C8 F2 1.314(11) . ?
C8 C3 1.526(12) . ?
C38 H38 0.9500 . ?
C38 C37 1.412(12) . ?
C38 C39 1.378(12) . ?
C60 F18 1.305(12) . ?
C60 C55 1.533(12) . ?
C19 C18 1.386(12) . ?
C12 C9 1.476(11) . ?
C12 C13 1.436(10) . ?
C43 H43 0.9500 . ?
C43 C42 1.352(10) . ?
C62 H62 0.9500 . ?
C62 C61 1.372(11) . ?
C62 C63 1.344(17) . ?
F6 C16 1.338(13) . ?
C53 C54 1.418(12) . ?
C53 C56 1.452(12) . ?
C20 C17 1.447(12) . ?
C20 C21 1.525(11) . ?
C48 C45 1.480(11) . ?
C57 H57 0.9500 . ?
C57 C56 1.379(13) . ?
C57 C58 1.400(14) . ?
C17 O5 1.258(10) . ?
C17 C18 1.428(12) . ?
C37 C40 1.480(11) . ?
C21 H21 0.9500 . ?
C21 C22 1.453(12) . ?
C33 C36 1.447(13) . ?
C33 C32 1.404(12) . ?
C33 C34 1.410(12) . ?
C54 H54 0.9500 . ?
C54 C55 1.367(12) . ?
O1S C1S 1.198(12) . ?
O9 C45 1.267(10) . ?
O3 C9 1.284(11) . ?
N2 C34 1.359(10) . ?
N2 C30 1.327(10) . ?
C9 C10 1.421(12) . ?
N1 C25 1.336(10) . ?
N1 C29 1.346(11) . ?
C78 H78 0.9500 . ?
C78 C67 1.368(13) . ?
C47 C52 1.511(14) . ?
C47 C46 1.352(13) . ?
C1S C3S 1.486(15) . ?
C1S C2S 1.530(16) . ?
N4 C70 1.353(10) . ?
N4 C66 1.337(11) . ?
C23 H23 0.9500 . ?
C23 C22 1.363(15) . ?
C45 C46 1.441(12) . ?
O2S C4S 1.206(13) . ?
C61 H61 0.9500 . ?
C25 H25 0.9500 . ?
C15 H15 0.9500 . ?
C15 C14 1.351(10) . ?
C2 H2 0.9500 . ?
C2 C1 1.425(13) . ?
C2 C3 1.371(12) . ?
C36 H36 0.9500 . ?
C36 C35 1.322(13) . ?
C32 H32 0.9500 . ?
C32 C31 1.367(13) . ?
C4 C02D 1.380(13) . ?
C4 C1 1.460(12) . ?
C40 C41 1.382(11) . ?
C34 C29 1.442(11) . ?
C70 C65 1.429(12) . ?
C5S H5SA 0.9800 . ?
C5S H5SB 0.9800 . ?
C5S H5SC 0.9800 . ?
C5S C4S 1.520(16) . ?
C02D H02D 0.9500 . ?
C02D C6 1.401(13) . ?
C51 H51 0.9500 . ?
C51 C50 1.351(10) . ?
C67 H67 0.9500 . ?
C67 C66 1.403(12) . ?
C35 H35 0.9500 . ?
C35 C28 1.448(13) . ?
C16 C11 1.524(13) . ?
C65 C64 1.408(12) . ?
F14 C52 1.318(12) . ?
C4S C6S 1.468(15) . ?
C66 H66 0.9500 . ?
C64 C63 1.423(13) . ?
C64 C71 1.422(14) . ?
C7 H7 0.9500 . ?
C7 C6 1.359(16) . ?
C6 H6 0.9500 . ?
C30 H30 0.9500 . ?
C30 C31 1.403(13) . ?
C63 H63 0.9500 . ?
C11 C10 1.358(13) . ?
C59 H59 0.9500 . ?
C59 C58 1.376(15) . ?
C27 H27 0.9500 . ?
C27 C28 1.410(13) . ?
C3S H3SA 0.9800 . ?
C3S H3SB 0.9800 . ?
C3S H3SC 0.9800 . ?
C31 H31 0.9500 . ?
C71 H71 0.9500 . ?
C71 C72 1.338(14) . ?
C2S H2SA 0.9800 . ?
C2S H2SB 0.9800 . ?
C2S H2SC 0.9800 . ?
C46 H46 0.9500 . ?
C58 H58 0.9500 . ?
C42 H42 0.9500 . ?
C42 C41 1.410(11) . ?
C41 H41 0.9500 . ?
C6S H6SA 0.9800 . ?
C6S H6SB 0.9800 . ?
C6S H6SC 0.9800 . ?
C50 H50 0.9500 . ?
C72 H72 0.9500 . ?
C13 H13 0.9500 . ?
C13 C14 1.419(11) . ?
C29 C28 1.401(12) . ?
C22 H22 0.9500 . ?
C18 H18 0.9500 . ?
C10 H10 0.9500 . ?
C14 H14 0.9500 . ?

loop_
_geom_torsion_atom_site_label_1
_geom_torsion_atom_site_label_2
_geom_torsion_atom_site_label_3
_geom_torsion_atom_site_label_4
_geom_torsion
_geom_torsion_site_symmetry_1
_geom_torsion_site_symmetry_2
_geom_torsion_site_symmetry_3
_geom_torsion_site_symmetry_4
_geom_torsion_publ_flag
Eu1 O4 C11 C16 157.4(7) . . . . ?
Eu1 O4 C11 C10 -24.5(17) . . . . ?
Eu1 O1 C1 C2 -24.2(14) . . . . ?
Eu1 O1 C1 C4 153.8(6) . . . . ?
Eu1 O2 C3 C8 -168.4(6) . . . . ?
Eu1 O2 C3 C2 12.9(14) . . . . ?
Eu1 O6 C19 C24 -160.0(7) . . . . ?
Eu1 O6 C19 C18 21.1(13) . . . . ?
Eu1 O3 C9 C12 -169.1(6) . . . . ?
Eu1 O3 C9 C10 11.1(15) . . . . ?
Eu1 N2 C34 C33 -174.2(6) . . . . ?
Eu1 N2 C34 C29 4.4(10) . . . . ?
Eu1 N2 C30 C31 173.5(7) . . . . ?
Eu1 N1 C25 C26 -173.2(7) . . . . ?
Eu1 N1 C29 C34 -7.2(10) . . . . ?
Eu1 N1 C29 C28 173.0(6) . . . . ?
Eu2 O11 C53 C54 25.7(13) . . . . ?
Eu2 O11 C53 C56 -153.0(6) . . . . ?
Eu2 O12 C55 C60 167.6(6) . . . . ?
Eu2 O12 C55 C54 -12.6(14) . . . . ?
Eu2 O8 C39 C44 160.5(7) . . . . ?
Eu2 O8 C39 C38 -19.9(13) . . . . ?
Eu2 O10 C47 C52 -158.0(7) . . . . ?
Eu2 O10 C47 C46 24.8(16) . . . . ?
Eu2 O7 C37 C38 23.5(13) . . . . ?
Eu2 O7 C37 C40 -160.1(6) . . . . ?
Eu2 N3 C61 C62 173.0(7) . . . . ?
Eu2 N3 C65 C70 5.8(11) . . . . ?
Eu2 N3 C65 C64 -172.4(7) . . . . ?
Eu2 O9 C45 C48 170.1(5) . . . . ?
Eu2 O9 C45 C46 -8.2(14) . . . . ?
Eu2 N4 C70 C69 174.4(6) . . . . ?
Eu2 N4 C70 C65 -6.0(10) . . . . ?
Eu2 N4 C66 C67 -174.4(7) . . . . ?
S1 C4 C02D C6 1.4(12) . . . . ?
S1 C4 C1 O1 -5.8(12) . . . . ?
S1 C4 C1 C2 172.3(7) . . . . ?
S1 C7 C6 C02D -0.2(14) . . . . ?
S3 C20 C17 O5 11.3(11) . . . . ?
S3 C20 C17 C18 -166.9(7) . . . . ?
S3 C20 C21 C22 0.6(8) . . . . ?
S3 C23 C22 C21 -0.9(12) . . . . ?
S6 C59 C58 C57 0.8(13) . . . . ?
S2 C12 C9 O3 18.7(12) . . . . ?
S2 C12 C9 C10 -161.5(8) . . . . ?
S2 C12 C13 C14 0.6(12) . . . . ?
S2 C15 C14 C13 -0.7(14) . . . . ?
S4 C43 C42 C41 0.8(6) . . . . ?
S4 C40 C41 C42 0.2(3) . . . . ?
S5 C48 C45 O9 -17.6(11) . . . . ?
S5 C48 C45 C46 160.8(7) . . . . ?
S5 C51 C50 C49 0.2(6) . . . . ?
C49 C48 C45 O9 163.2(6) . . . . ?
C49 C48 C45 C46 -18.4(11) . . . . ?
F3 C8 C3 O2 -70.3(11) . . . . ?
F3 C8 C3 C2 108.6(10) . . . . ?
F16 C60 C55 O12 70.0(11) . . . . ?
F16 C60 C55 C54 -109.8(10) . . . . ?
O4 C11 C10 C9 4.7(18) . . . . ?
O11 C53 C54 C55 -3.2(14) . . . . ?
O11 C53 C56 S6 5.6(11) . . . . ?
O11 C53 C56 C57 -178.8(9) . . . . ?
F1 C8 C3 O2 47.7(12) . . . . ?
F1 C8 C3 C2 -133.4(9) . . . . ?
F10 C44 C39 O8 179.2(10) . . . . ?
F10 C44 C39 C38 -0.4(15) . . . . ?
O6 C19 C18 C17 8.1(16) . . . . ?
F8 C24 C19 O6 -58.1(11) . . . . ?
F8 C24 C19 C18 121.1(11) . . . . ?
O10 C47 C52 F15 43.2(13) . . . . ?
O10 C47 C52 F13 164.3(10) . . . . ?
O10 C47 C52 F14 -75.6(12) . . . . ?
O10 C47 C46 C45 -5.0(17) . . . . ?
F9 C24 C19 O6 56.7(15) . . . . ?
F9 C24 C19 C18 -124.2(13) . . . . ?
F4 C16 C11 O4 -164.3(10) . . . . ?
F4 C16 C11 C10 17.3(16) . . . . ?
F11 C44 C39 O8 -57.1(16) . . . . ?
F11 C44 C39 C38 123.3(13) . . . . ?
F5 C16 C11 O4 -42.2(14) . . . . ?
F5 C16 C11 C10 139.4(10) . . . . ?
F17 C60 C55 O12 -47.0(11) . . . . ?
F17 C60 C55 C54 133.3(9) . . . . ?
O7 C37 C40 S4 -10.2(10) . . . . ?
O7 C37 C40 C41 170.6(6) . . . . ?
C69 C78 C67 C66 -0.3(14) . . . . ?
C69 C70 C65 N3 179.8(8) . . . . ?
C69 C70 C65 C64 -1.9(13) . . . . ?
C24 C19 C18 C17 -170.9(9) . . . . ?
C26 C27 C28 C35 -178.3(10) . . . . ?
C26 C27 C28 C29 2.9(14) . . . . ?
N3 C65 C64 C63 -1.5(14) . . . . ?
N3 C65 C64 C71 179.2(9) . . . . ?
C38 C37 C40 S4 166.4(7) . . . . ?
C38 C37 C40 C41 -12.8(11) . . . . ?
F7 C24 C19 O6 -175.8(10) . . . . ?
F7 C24 C19 C18 3.3(15) . . . . ?
F12 C44 C39 O8 60.0(11) . . . . ?
F12 C44 C39 C38 -119.6(11) . . . . ?
C12 S2 C15 C14 0.9(10) . . . . ?
C12 C9 C10 C11 -177.6(9) . . . . ?
C12 C13 C14 C15 0.1(15) . . . . ?
C43 S4 C40 C37 -179.1(7) . . . . ?
C43 S4 C40 C41 0.2(2) . . . . ?
C43 C42 C41 C40 -0.6(5) . . . . ?
F6 C16 C11 O4 75.8(12) . . . . ?
F6 C16 C11 C10 -102.6(11) . . . . ?
C53 C54 C55 O12 -2.6(15) . . . . ?
C53 C54 C55 C60 177.1(9) . . . . ?
C20 S3 C23 C22 1.1(9) . . . . ?
C20 C17 O5 Eu1 159.0(6) . . . . ?
C20 C17 C18 C19 169.3(9) . . . . ?
C20 C21 C22 C23 0.2(11) . . . . ?
C48 S5 C51 C50 -0.2(4) . . . . ?
C48 C49 C50 C51 -0.1(5) . . . . ?
C48 C45 C46 C47 178.0(9) . . . . ?
F18 C60 C55 O12 -168.9(9) . . . . ?
F18 C60 C55 C54 11.3(13) . . . . ?
C17 C20 C21 C22 -177.9(9) . . . . ?
C37 C38 C39 O8 -8.4(15) . . . . ?
C37 C38 C39 C44 171.2(9) . . . . ?
C37 C40 C41 C42 179.4(9) . . . . ?
C21 C20 C17 O5 -170.2(8) . . . . ?
C21 C20 C17 C18 11.6(14) . . . . ?
C33 C36 C35 C28 0.3(16) . . . . ?
C33 C32 C31 C30 -0.5(14) . . . . ?
C33 C34 C29 N1 -179.5(8) . . . . ?
C33 C34 C29 C28 0.3(12) . . . . ?
C54 C53 C56 S6 -173.2(7) . . . . ?
C54 C53 C56 C57 2.4(15) . . . . ?
O5 C17 C18 C19 -8.8(15) . . . . ?
O9 C45 C46 C47 -3.7(15) . . . . ?
O3 C9 C10 C11 2.3(16) . . . . ?
N2 C34 C29 N1 1.8(12) . . . . ?
N2 C34 C29 C28 -178.4(8) . . . . ?
N2 C30 C31 C32 0.7(14) . . . . ?
C9 C12 C13 C14 -179.2(10) . . . . ?
F2 C8 C3 O2 169.4(9) . . . . ?
F2 C8 C3 C2 -11.7(14) . . . . ?
N1 C29 C28 C35 -179.4(9) . . . . ?
N1 C29 C28 C27 -0.5(13) . . . . ?
C78 C69 C70 N4 -0.9(13) . . . . ?
C78 C69 C70 C65 179.4(8) . . . . ?
C78 C69 C72 C71 -178.4(10) . . . . ?
C78 C67 C66 N4 1.0(14) . . . . ?
N4 C70 C65 N3 0.1(12) . . . . ?
N4 C70 C65 C64 178.4(8) . . . . ?
C23 S3 C20 C17 177.7(8) . . . . ?
C23 S3 C20 C21 -1.0(7) . . . . ?
C61 N3 C65 C70 -179.4(8) . . . . ?
C61 N3 C65 C64 2.4(13) . . . . ?
C61 C62 C63 C64 0.9(15) . . . . ?
C25 C26 C27 C28 -3.3(16) . . . . ?
C25 N1 C29 C34 178.1(8) . . . . ?
C25 N1 C29 C28 -1.6(13) . . . . ?
C15 S2 C12 C9 179.0(8) . . . . ?
C15 S2 C12 C13 -0.8(9) . . . . ?
C36 C33 C32 C31 -176.9(9) . . . . ?
C36 C33 C34 N2 177.5(8) . . . . ?
C36 C33 C34 C29 -1.1(13) . . . . ?
C36 C35 C28 C27 180.0(10) . . . . ?
C36 C35 C28 C29 -1.2(15) . . . . ?
C32 C33 C36 C35 177.6(10) . . . . ?
C32 C33 C34 N2 0.6(13) . . . . ?
C32 C33 C34 C29 -178.1(8) . . . . ?
C4 S1 C7 C6 0.8(9) . . . . ?
C4 C02D C6 C7 -0.8(15) . . . . ?
C40 S4 C43 C42 -0.6(4) . . . . ?
C34 C33 C36 C35 0.8(15) . . . . ?
C34 C33 C32 C31 -0.1(13) . . . . ?
C34 N2 C30 C31 -0.2(13) . . . . ?
C34 C29 C28 C35 0.9(13) . . . . ?
C34 C29 C28 C27 179.7(8) . . . . ?
C70 C69 C78 C67 0.2(14) . . . . ?
C70 C69 C72 C71 -1.0(15) . . . . ?
C70 N4 C66 C67 -1.7(13) . . . . ?
C70 C65 C64 C63 -179.6(8) . . . . ?
C70 C65 C64 C71 1.0(14) . . . . ?
C02D C4 C1 O1 -179.2(10) . . . . ?
C02D C4 C1 C2 -1.1(16) . . . . ?
C1 C2 C3 O2 2.6(16) . . . . ?
C1 C2 C3 C8 -176.2(9) . . . . ?
C1 C4 C02D C6 175.1(10) . . . . ?
C51 S5 C48 C49 0.1(2) . . . . ?
C51 S5 C48 C45 -179.3(7) . . . . ?
C16 C11 C10 C9 -177.2(10) . . . . ?
C65 N3 C61 C62 -1.7(14) . . . . ?
C65 C64 C63 C62 -0.2(14) . . . . ?
C65 C64 C71 C72 -0.1(15) . . . . ?
C39 C38 C37 O7 8.1(14) . . . . ?
C39 C38 C37 C40 -168.3(8) . . . . ?
C3 C2 C1 O1 2.3(15) . . . . ?
C3 C2 C1 C4 -175.6(9) . . . . ?
C66 N4 C70 C69 1.7(13) . . . . ?
C66 N4 C70 C65 -178.7(8) . . . . ?
C64 C71 C72 C69 0.1(16) . . . . ?
C56 S6 C59 C58 -0.7(9) . . . . ?
C56 C53 C54 C55 175.5(8) . . . . ?
C56 C57 C58 C59 -0.4(14) . . . . ?
C7 S1 C4 C02D -1.3(8) . . . . ?
C7 S1 C4 C1 -175.8(8) . . . . ?
C30 N2 C34 C33 -0.4(13) . . . . ?
C30 N2 C34 C29 178.2(8) . . . . ?
C63 C62 C61 N3 0.1(16) . . . . ?
C63 C64 C71 C72 -179.4(10) . . . . ?
C59 S6 C56 C53 176.9(8) . . . . ?
C59 S6 C56 C57 0.5(8) . . . . ?
C27 C26 C25 N1 1.3(17) . . . . ?
C71 C64 C63 C62 179.2(10) . . . . ?
C52 C47 C46 C45 178.0(9) . . . . ?
C46 C47 C52 F15 -139.2(10) . . . . ?
C46 C47 C52 F13 -18.2(15) . . . . ?
C46 C47 C52 F14 102.0(11) . . . . ?
C58 C57 C56 S6 -0.1(11) . . . . ?
C58 C57 C56 C53 -176.0(9) . . . . ?
C50 C49 C48 S5 0.0(3) . . . . ?
C50 C49 C48 C45 179.2(9) . . . . ?
C72 C69 C78 C67 177.6(9) . . . . ?
C72 C69 C70 N4 -178.4(8) . . . . ?
C72 C69 C70 C65 1.9(13) . . . . ?
C13 C12 C9 O3 -161.6(11) . . . . ?
C13 C12 C9 C10 18.3(16) . . . . ?
C29 N1 C25 C26 1.4(14) . . . . ?
C18 C17 O5 Eu1 -22.9(14) . . . . ?

loop_
_twin_individual_id
_twin_individual_mass_fraction_refined
1 0.982(12)
2 0.018(12)
